data_4079556
loop_
_publ_author_name
'Nguyen, Minh-Hai'
'Yip, John H. K.'

_publ_section_title
;
 Platinum-Conjugated Homo- and Heterobichromophoric Complexes of Tetracene
 and Pentacene
;
_journal_issue 21
_journal_name_full Organometallics
_journal_page_first 7522
_journal_paper_doi 10.1021/om300815b
_journal_volume 31
_journal_year 2012
_chemical_formula_sum 'C82 H96 P2 Pt Si2'
_chemical_formula_weight 1394.80
_chemical_name_common P-Pt-P
_chemical_name_systematic
; 
 ? 
;
_space_group_IT_number 2
_symmetry_cell_setting triclinic
_symmetry_space_group_name_Hall '-P 1'
_symmetry_space_group_name_H-M 'P -1'
_atom_sites_solution_hydrogens geom
_atom_sites_solution_primary direct
_atom_sites_solution_secondary difmap
_audit_creation_method SHELXL-97
_cell_angle_alpha 86.290(4)
_cell_angle_beta 81.186(4)
_cell_angle_gamma 81.257(4)
_cell_formula_units_Z 1
_cell_length_a 7.2711(13)
_cell_length_b 11.622(2)
_cell_length_c 21.039(4)
_cell_measurement_reflns_used 1005
_cell_measurement_temperature 273(2)
_cell_measurement_theta_max 25.92
_cell_measurement_theta_min 2.86
_cell_volume 1734.9(5)
_computing_cell_refinement 'Bruker SMART'
_computing_data_collection 'Bruker SMART'
_computing_data_reduction 'Bruker SAINT'
_computing_molecular_graphics 'Bruker SHELXTL'
_computing_publication_material 'Bruker SHELXTL'
_computing_structure_refinement 'SHELXL-97 (Sheldrick, 1997)'
_computing_structure_solution 'SHELXS-97 (Sheldrick, 1990)'
_diffrn_ambient_temperature 273(2)
_diffrn_measured_fraction_theta_full 0.987
_diffrn_measured_fraction_theta_max 0.987
_diffrn_measurement_device_type 'CCD area detector'
_diffrn_measurement_method 'phi and omega scans'
_diffrn_radiation_monochromator graphite
_diffrn_radiation_source 'fine-focus sealed tube'
_diffrn_radiation_type MoK\a
_diffrn_radiation_wavelength 0.71073
_diffrn_reflns_av_R_equivalents 0.0532
_diffrn_reflns_av_sigmaI/netI 0.1136
_diffrn_reflns_limit_h_max 9
_diffrn_reflns_limit_h_min -9
_diffrn_reflns_limit_k_max 9
_diffrn_reflns_limit_k_min -15
_diffrn_reflns_limit_l_max 27
_diffrn_reflns_limit_l_min -27
_diffrn_reflns_number 11898
_diffrn_reflns_theta_full 27.50
_diffrn_reflns_theta_max 27.50
_diffrn_reflns_theta_min 1.96
_exptl_absorpt_coefficient_mu 2.147
_exptl_absorpt_correction_T_max 0.7456
_exptl_absorpt_correction_T_min 0.5876
_exptl_absorpt_correction_type multi-scan
_exptl_absorpt_process_details 'Sadabs, (Sheldrick 2001)'
_exptl_crystal_colour Dark_Green
_exptl_crystal_density_diffrn 1.335
_exptl_crystal_density_meas ?
_exptl_crystal_density_method 'not measured'
_exptl_crystal_description Block
_exptl_crystal_F_000 724
_exptl_crystal_size_max 0.10
_exptl_crystal_size_mid 0.10
_exptl_crystal_size_min 0.06
_refine_diff_density_max 2.932
_refine_diff_density_min -1.640
_refine_diff_density_rms 0.213
_refine_ls_extinction_method none
_refine_ls_goodness_of_fit_ref 1.076
_refine_ls_hydrogen_treatment constr
_refine_ls_matrix_type full
_refine_ls_number_parameters 395
_refine_ls_number_reflns 7879
_refine_ls_number_restraints 212
_refine_ls_restrained_S_all 1.066
_refine_ls_R_factor_all 0.0705
_refine_ls_R_factor_gt 0.0607
_refine_ls_shift/su_max 0.001
_refine_ls_shift/su_mean 0.000
_refine_ls_structure_factor_coef Fsqd
_refine_ls_weighting_details 'calc w=1/[\s^2^(Fo^2^)+(0.0539P)^2^+4.2126P] where P=(Fo^2^+2Fc^2^)/3'
_refine_ls_weighting_scheme calc
_refine_ls_wR_factor_gt 0.1288
_refine_ls_wR_factor_ref 0.1390
_reflns_number_gt 7222
_reflns_number_total 7879
_reflns_threshold_expression >2sigma(I)
_cod_data_source_file om300815b_si_002.cif
_cod_data_source_block a630p-1
_cod_depositor_comments
;
The following automatic conversions were performed:

'_symmetry_cell_setting' value 'Triclinic' changed to 'triclinic'
according to /home/saulius/struct/CIF-dictionaries/cif_core.dic
dictionary named 'cif_core.dic' version 2.4.2 from
2011-04-26.

'_exptl_absorpt_correction_type' value 'Multi-scan'
changed to 'multi-scan' according to
/home/saulius/struct/CIF-dictionaries/cif_core.dic dictionary named
'cif_core.dic' version 2.4.2 from 2011-04-26.

Automatic conversion script
Id: cif_fix_values 1891 2012-01-12 08:04:46Z andrius 

The following automatic conversions were performed:

'_exptl_crystal_density_meas' value 'Not Measured' was changed to '?'
- the value is perceived as not measured.

Automatic conversion script
Id: cif_fix_values 3008 2015-01-20 13:52:24Z robertas 
;
_cod_original_sg_symbol_H-M P-1
_cod_database_code 4079556

loop_
_symmetry_equiv_pos_as_xyz
'x, y, z'
'-x, -y, -z'

loop_
_atom_site_label
_atom_site_type_symbol
_atom_site_fract_x
_atom_site_fract_y
_atom_site_fract_z
_atom_site_U_iso_or_equiv
_atom_site_adp_type
_atom_site_occupancy
_atom_site_symmetry_multiplicity
_atom_site_calc_flag
_atom_site_refinement_flags
_atom_site_disorder_assembly
_atom_site_disorder_group
Si1 Si -0.0111(6) 1.2426(3) 0.0780(2) 0.0247(10) Uani 0.526(6) 1 d PDU A 1
C1S C 0.2179(13) 1.2107(12) 0.0249(6) 0.035(4) Uiso 0.526(6) 1 d PD A 1
H1S H 0.1881 1.1641 -0.0083 0.042 Uiso 0.526(6) 1 calc PR A 1
C2S C -0.0203(16) 1.3818(9) 0.1184(6) 0.031(3) Uiso 0.526(6) 1 d PD A 1
H2S H -0.0036 1.4413 0.0837 0.038 Uiso 0.526(6) 1 calc PR A 1
C3S C -0.2171(18) 1.2419(11) 0.0360(7) 0.045(4) Uiso 0.526(6) 1 d PD A 1
H3S H -0.3300 1.2537 0.0683 0.054 Uiso 0.526(6) 1 calc PR A 1
C4S C 0.377(2) 1.1309(16) 0.0523(10) 0.065(6) Uiso 0.526(6) 1 d PD A 1
H4S1 H 0.3287 1.0649 0.0749 0.097 Uiso 0.526(6) 1 calc PR A 1
H4S2 H 0.4284 1.1731 0.0815 0.097 Uiso 0.526(6) 1 calc PR A 1
H4S3 H 0.4737 1.1048 0.0178 0.097 Uiso 0.526(6) 1 calc PR A 1
C5S C 0.290(3) 1.3148(14) -0.0139(8) 0.055(5) Uiso 0.526(6) 1 d PD A 1
H5S1 H 0.1883 1.3623 -0.0313 0.083 Uiso 0.526(6) 1 calc PR A 1
H5S2 H 0.3861 1.2874 -0.0484 0.083 Uiso 0.526(6) 1 calc PR A 1
H5S3 H 0.3419 1.3602 0.0137 0.083 Uiso 0.526(6) 1 calc PR A 1
C6S C -0.2146(19) 1.4192(15) 0.1566(8) 0.048(4) Uiso 0.526(6) 1 d PD A 1
H6S1 H -0.3096 1.4156 0.1300 0.072 Uiso 0.526(6) 1 calc PR A 1
H6S2 H -0.2225 1.4976 0.1698 0.072 Uiso 0.526(6) 1 calc PR A 1
H6S3 H -0.2336 1.3680 0.1939 0.072 Uiso 0.526(6) 1 calc PR A 1
C7S C 0.136(2) 1.3859(15) 0.1592(8) 0.039(4) Uiso 0.526(6) 1 d PD A 1
H7S1 H 0.2562 1.3612 0.1342 0.059 Uiso 0.526(6) 1 calc PR A 1
H7S2 H 0.1188 1.3349 0.1967 0.059 Uiso 0.526(6) 1 calc PR A 1
H7S3 H 0.1316 1.4641 0.1721 0.059 Uiso 0.526(6) 1 calc PR A 1
C8S C -0.236(3) 1.3407(14) -0.0156(8) 0.054(5) Uiso 0.526(6) 1 d PD A 1
H8S1 H -0.2432 1.4142 0.0037 0.081 Uiso 0.526(6) 1 calc PR A 1
H8S2 H -0.3476 1.3391 -0.0343 0.081 Uiso 0.526(6) 1 calc PR A 1
H8S3 H -0.1280 1.3307 -0.0485 0.081 Uiso 0.526(6) 1 calc PR A 1
C9S C -0.214(2) 1.1258(12) 0.0059(7) 0.041(4) Uiso 0.526(6) 1 d PD A 1
H9S1 H -0.2035 1.0640 0.0383 0.062 Uiso 0.526(6) 1 calc PR A 1
H9S2 H -0.1082 1.1137 -0.0276 0.062 Uiso 0.526(6) 1 calc PR A 1
H9S3 H -0.3280 1.1266 -0.0119 0.062 Uiso 0.526(6) 1 calc PR A 1
C25 C -0.013(4) 1.0503(14) 0.1845(8) 0.021(2) Uiso 0.526(6) 1 d PD A 1
C26 C -0.015(2) 1.1247(12) 0.1421(7) 0.021(4) Uiso 0.526(6) 1 d PD A 1
Si2 Si -0.0353(6) 1.2873(5) 0.1094(3) 0.0312(14) Uani 0.474(6) 1 d PDU A 2
C1T C 0.119(3) 1.3818(14) 0.1367(9) 0.056(6) Uiso 0.474(6) 1 d PD A 2
H1T H 0.0334 1.4307 0.1680 0.067 Uiso 0.474(6) 1 calc PR A 2
C2T C -0.2887(14) 1.3512(12) 0.1275(6) 0.031(4) Uiso 0.474(6) 1 d PD A 2
H2T H -0.3625 1.2921 0.1181 0.038 Uiso 0.474(6) 1 calc PR A 2
C3T C 0.043(2) 1.2501(18) 0.0244(6) 0.062(6) Uiso 0.474(6) 1 d PD A 2
H3T H 0.0483 1.3243 -0.0002 0.075 Uiso 0.474(6) 1 calc PR A 2
C4T C 0.275(3) 1.3262(18) 0.1752(9) 0.054(5) Uiso 0.474(6) 1 d PD A 2
H4T1 H 0.2257 1.2732 0.2079 0.081 Uiso 0.474(6) 1 calc PR A 2
H4T2 H 0.3219 1.3860 0.1949 0.081 Uiso 0.474(6) 1 calc PR A 2
H4T3 H 0.3759 1.2847 0.1468 0.081 Uiso 0.474(6) 1 calc PR A 2
C5T C 0.193(3) 1.4703(17) 0.0859(9) 0.059(6) Uiso 0.474(6) 1 d PD A 2
H5T1 H 0.0929 1.5052 0.0628 0.088 Uiso 0.474(6) 1 calc PR A 2
H5T2 H 0.2938 1.4316 0.0565 0.088 Uiso 0.474(6) 1 calc PR A 2
H5T3 H 0.2376 1.5296 0.1066 0.088 Uiso 0.474(6) 1 calc PR A 2
C6T C -0.342(2) 1.3741(14) 0.1987(6) 0.031(4) Uiso 0.474(6) 1 d PD A 2
H6T1 H -0.3001 1.3057 0.2237 0.046 Uiso 0.474(6) 1 calc PR A 2
H6T2 H -0.4761 1.3931 0.2087 0.046 Uiso 0.474(6) 1 calc PR A 2
H6T3 H -0.2834 1.4379 0.2088 0.046 Uiso 0.474(6) 1 calc PR A 2
C7T C -0.348(3) 1.4616(14) 0.0873(9) 0.057(6) Uiso 0.474(6) 1 d PD A 2
H7T1 H -0.3111 1.4472 0.0424 0.086 Uiso 0.474(6) 1 calc PR A 2
H7T2 H -0.2876 1.5240 0.0984 0.086 Uiso 0.474(6) 1 calc PR A 2
H7T3 H -0.4818 1.4828 0.0960 0.086 Uiso 0.474(6) 1 calc PR A 2
C8T C -0.098(3) 1.1899(18) -0.0027(10) 0.056(5) Uiso 0.474(6) 1 d PD A 2
H8T1 H -0.2213 1.2346 0.0061 0.084 Uiso 0.474(6) 1 calc PR A 2
H8T2 H -0.1003 1.1133 0.0173 0.084 Uiso 0.474(6) 1 calc PR A 2
H8T3 H -0.0629 1.1840 -0.0483 0.084 Uiso 0.474(6) 1 calc PR A 2
C9T C 0.239(3) 1.179(2) 0.0097(13) 0.068(7) Uiso 0.474(6) 1 d PD A 2
H9T1 H 0.3289 1.2172 0.0266 0.101 Uiso 0.474(6) 1 calc PR A 2
H9T2 H 0.2737 1.1739 -0.0360 0.101 Uiso 0.474(6) 1 calc PR A 2
H9T3 H 0.2384 1.1025 0.0294 0.101 Uiso 0.474(6) 1 calc PR A 2
C25T C -0.010(4) 1.0624(15) 0.1914(9) 0.021(2) Uiso 0.474(6) 1 d PD A 2
C26T C -0.014(2) 1.1489(13) 0.1571(8) 0.025(4) Uiso 0.474(6) 1 d PD A 2
Pt1 Pt 0.0000 0.5000 0.5000 0.00898(10) Uani 1 2 d S . .
P1 P 0.1896(2) 0.37289(13) 0.43009(7) 0.0136(3) Uani 1 1 d . . .
C1 C 0.0075(8) 0.6248(5) 0.4296(3) 0.0134(12) Uani 1 1 d U . .
C2 C 0.0045(8) 0.6995(5) 0.3868(3) 0.0150(12) Uani 1 1 d U . .
C3 C 0.0021(8) 0.7879(5) 0.3371(3) 0.0158(12) Uani 1 1 d U A .
C4 C -0.1307(9) 0.7935(5) 0.2930(3) 0.0174(13) Uani 1 1 d U . .
C5 C -0.2614(9) 0.7148(6) 0.2982(3) 0.0191(13) Uani 1 1 d U . .
H5 H -0.2599 0.6568 0.3308 0.023 Uiso 1 1 calc R . .
C6 C -0.3923(9) 0.7211(5) 0.2564(3) 0.0221(14) Uani 1 1 d U . .
C7 C -0.5327(10) 0.6445(6) 0.2630(3) 0.0237(14) Uani 1 1 d U . .
H7 H -0.5326 0.5859 0.2953 0.028 Uiso 1 1 calc R . .
C8 C -0.6632(10) 0.6559(6) 0.2238(3) 0.0278(16) Uani 1 1 d U . .
H8 H -0.7544 0.6066 0.2300 0.033 Uiso 1 1 calc R . .
C9 C -0.6646(10) 0.7411(6) 0.1733(3) 0.0275(16) Uani 1 1 d U . .
H9 H -0.7543 0.7463 0.1457 0.033 Uiso 1 1 calc R . .
C10 C -0.5368(9) 0.8149(6) 0.1646(3) 0.0259(15) Uani 1 1 d U . .
H10 H -0.5400 0.8707 0.1310 0.031 Uiso 1 1 calc R . .
C11 C -0.3958(9) 0.8103(5) 0.2056(3) 0.0205(14) Uani 1 1 d U . .
C12 C -0.2655(9) 0.8871(6) 0.1995(3) 0.0204(14) Uani 1 1 d U . .
H12 H -0.2660 0.9433 0.1659 0.024 Uiso 1 1 calc R . .
C13 C -0.1323(9) 0.8839(5) 0.2419(3) 0.0183(13) Uani 1 1 d U A .
C14 C -0.0059(9) 0.9648(5) 0.2364(3) 0.0186(13) Uani 1 1 d DU . .
C15 C 0.1261(9) 0.9593(5) 0.2794(3) 0.0170(13) Uani 1 1 d U A .
C16 C 0.2595(9) 1.0367(5) 0.2741(3) 0.0198(13) Uani 1 1 d U . .
H16 H 0.2592 1.0937 0.2410 0.024 Uiso 1 1 calc R A .
C17 C 0.3895(9) 1.0324(5) 0.3153(3) 0.0188(13) Uani 1 1 d U A .
C18 C 0.5320(9) 1.1072(6) 0.3077(3) 0.0258(15) Uani 1 1 d U . .
H18 H 0.5365 1.1623 0.2736 0.031 Uiso 1 1 calc R A .
C19 C 0.6596(10) 1.1000(6) 0.3486(4) 0.0285(16) Uani 1 1 d U A .
H19 H 0.7507 1.1494 0.3423 0.034 Uiso 1 1 calc R . .
C20 C 0.6550(9) 1.0170(6) 0.4015(4) 0.0287(16) Uani 1 1 d U . .
H20 H 0.7419 1.0132 0.4300 0.034 Uiso 1 1 calc R A .
C21 C 0.5239(9) 0.9432(6) 0.4104(3) 0.0215(14) Uani 1 1 d U A .
H21 H 0.5227 0.8898 0.4453 0.026 Uiso 1 1 calc R . .
C22 C 0.3890(8) 0.9456(5) 0.3680(3) 0.0159(12) Uani 1 1 d U . .
C23 C 0.2588(9) 0.8681(5) 0.3747(3) 0.0167(13) Uani 1 1 d U A .
H23 H 0.2582 0.8127 0.4087 0.020 Uiso 1 1 calc R . .
C24 C 0.1275(9) 0.8709(5) 0.3316(3) 0.0170(13) Uani 1 1 d U . .
C1P C 0.2052(8) 0.2192(5) 0.4540(3) 0.0173(13) Uani 1 1 d U . .
H1P1 H 0.3125 0.1776 0.4275 0.021 Uiso 1 1 calc R . .
H1P2 H 0.2300 0.2099 0.4982 0.021 Uiso 1 1 calc R . .
C2P C 0.0337(9) 0.1618(5) 0.4494(3) 0.0214(14) Uani 1 1 d U . .
H2P1 H -0.0761 0.2061 0.4722 0.032 Uiso 1 1 calc R . .
H2P2 H 0.0502 0.0840 0.4681 0.032 Uiso 1 1 calc R . .
H2P3 H 0.0187 0.1591 0.4050 0.032 Uiso 1 1 calc R . .
C3P C 0.4342(9) 0.3997(6) 0.4195(3) 0.0199(13) Uani 1 1 d U . .
H3P1 H 0.5038 0.3592 0.3824 0.024 Uiso 1 1 calc R . .
H3P2 H 0.4381 0.4824 0.4112 0.024 Uiso 1 1 calc R . .
C4P C 0.5292(9) 0.3585(6) 0.4793(4) 0.0263(15) Uani 1 1 d U . .
H4P1 H 0.4466 0.3842 0.5174 0.039 Uiso 1 1 calc R . .
H4P2 H 0.6444 0.3907 0.4766 0.039 Uiso 1 1 calc R . .
H4P3 H 0.5560 0.2750 0.4811 0.039 Uiso 1 1 calc R . .
C5P C 0.1369(9) 0.3866(6) 0.3476(3) 0.0227(14) Uani 1 1 d U . .
H5P1 H 0.1848 0.4551 0.3266 0.027 Uiso 1 1 calc R . .
H5P2 H 0.2042 0.3194 0.3247 0.027 Uiso 1 1 calc R . .
C6P C -0.0704(10) 0.3962(6) 0.3410(3) 0.0256(15) Uani 1 1 d U . .
H6P1 H -0.1153 0.3242 0.3557 0.038 Uiso 1 1 calc R . .
H6P2 H -0.0860 0.4122 0.2966 0.038 Uiso 1 1 calc R . .
H6P3 H -0.1406 0.4583 0.3664 0.038 Uiso 1 1 calc R . .

loop_
_atom_site_aniso_label
_atom_site_aniso_U_11
_atom_site_aniso_U_22
_atom_site_aniso_U_33
_atom_site_aniso_U_23
_atom_site_aniso_U_13
_atom_site_aniso_U_12
Si1 0.050(3) 0.0155(19) 0.011(2) 0.0009(16) -0.0088(18) -0.0099(17)
Si2 0.030(2) 0.032(3) 0.026(3) 0.017(2) -0.001(2) 0.001(2)
Pt1 0.00876(16) 0.00534(15) 0.01307(17) -0.00005(11) -0.00503(12) 0.00156(11)
P1 0.0114(7) 0.0126(7) 0.0169(8) -0.0024(6) -0.0041(6) 0.0003(6)
C1 0.005(2) 0.012(3) 0.022(3) -0.002(2) 0.001(2) 0.001(2)
C2 0.012(3) 0.016(3) 0.018(3) -0.002(2) -0.006(2) -0.003(2)
C3 0.015(3) 0.016(3) 0.016(3) 0.003(2) -0.006(2) 0.001(2)
C4 0.021(3) 0.015(3) 0.015(3) -0.004(2) 0.001(2) 0.002(2)
C5 0.022(3) 0.021(3) 0.014(3) 0.001(2) -0.008(2) 0.004(3)
C6 0.021(3) 0.017(3) 0.026(3) -0.008(3) 0.001(3) 0.004(3)
C7 0.028(3) 0.027(3) 0.017(3) -0.004(3) -0.005(3) -0.002(3)
C8 0.026(3) 0.026(3) 0.032(4) -0.006(3) -0.005(3) -0.004(3)
C9 0.022(3) 0.036(4) 0.025(3) -0.010(3) -0.008(3) 0.003(3)
C10 0.024(3) 0.029(3) 0.023(3) 0.001(3) -0.006(3) 0.003(3)
C11 0.022(3) 0.018(3) 0.020(3) 0.001(3) -0.006(3) 0.006(3)
C12 0.025(3) 0.020(3) 0.014(3) -0.002(3) -0.004(3) 0.003(3)
C13 0.020(3) 0.018(3) 0.015(3) 0.000(2) -0.005(2) 0.005(2)
C14 0.019(3) 0.018(3) 0.016(3) 0.001(2) 0.000(2) 0.002(2)
C15 0.019(3) 0.011(3) 0.020(3) -0.001(2) -0.002(2) 0.003(2)
C16 0.023(3) 0.013(3) 0.021(3) 0.001(2) 0.000(3) -0.001(2)
C17 0.017(3) 0.012(3) 0.024(3) -0.005(3) 0.004(2) 0.001(2)
C18 0.023(3) 0.021(3) 0.032(4) -0.005(3) 0.004(3) -0.007(3)
C19 0.023(3) 0.026(3) 0.037(4) -0.011(3) -0.001(3) -0.008(3)
C20 0.016(3) 0.029(4) 0.042(4) -0.012(3) -0.009(3) 0.003(3)
C21 0.026(3) 0.021(3) 0.017(3) -0.012(3) -0.003(3) 0.002(3)
C22 0.016(3) 0.013(3) 0.018(3) -0.006(2) -0.003(2) 0.003(2)
C23 0.021(3) 0.012(3) 0.016(3) -0.003(2) -0.006(2) 0.005(2)
C24 0.018(3) 0.013(3) 0.018(3) -0.001(2) -0.003(2) 0.004(2)
C1P 0.016(3) 0.014(3) 0.021(3) -0.006(2) -0.004(2) 0.001(2)
C2P 0.021(3) 0.010(3) 0.034(4) -0.003(3) -0.007(3) 0.001(2)
C3P 0.017(3) 0.017(3) 0.026(3) -0.011(3) 0.002(3) -0.001(2)
C4P 0.016(3) 0.022(3) 0.043(4) -0.004(3) -0.011(3) -0.004(3)
C5P 0.028(3) 0.020(3) 0.018(3) -0.005(3) 0.000(3) 0.002(3)
C6P 0.038(4) 0.025(3) 0.018(3) -0.001(3) -0.015(3) -0.005(3)

loop_
_atom_type_symbol
_atom_type_description
_atom_type_scat_dispersion_real
_atom_type_scat_dispersion_imag
_atom_type_scat_source
C C 0.0033 0.0016 'International Tables Vol C Tables 4.2.6.8 and 6.1.1.4'
H H 0.0000 0.0000 'International Tables Vol C Tables 4.2.6.8 and 6.1.1.4'
Si Si 0.0817 0.0704 'International Tables Vol C Tables 4.2.6.8 and 6.1.1.4'
P P 0.1023 0.0942 'International Tables Vol C Tables 4.2.6.8 and 6.1.1.4'
Pt Pt -1.7033 8.3905 'International Tables Vol C Tables 4.2.6.8 and 6.1.1.4'

loop_
_geom_angle_atom_site_label_1
_geom_angle_atom_site_label_2
_geom_angle_atom_site_label_3
_geom_angle
_geom_angle_site_symmetry_1
_geom_angle_site_symmetry_3
C3S Si1 C1S 113.4(7) . .
C3S Si1 C26 107.7(7) . .
C1S Si1 C26 106.5(7) . .
C3S Si1 C2S 112.3(6) . .
C1S Si1 C2S 109.5(7) . .
C26 Si1 C2S 107.1(7) . .
C4S C1S C5S 111.3(13) . .
C4S C1S Si1 117.8(10) . .
C5S C1S Si1 116.1(10) . .
C6S C2S C7S 111.3(11) . .
C6S C2S Si1 111.5(9) . .
C7S C2S Si1 115.7(9) . .
C9S C3S C8S 109.4(12) . .
C9S C3S Si1 112.1(9) . .
C8S C3S Si1 112.6(10) . .
C26 C25 C14 178(2) . .
C25 C26 Si1 177.4(17) . .
C26T Si2 C3T 106.4(9) . .
C26T Si2 C1T 108.2(8) . .
C3T Si2 C1T 111.2(9) . .
C26T Si2 C2T 105.0(7) . .
C3T Si2 C2T 114.4(7) . .
C1T Si2 C2T 111.3(9) . .
C5T C1T C4T 110.5(15) . .
C5T C1T Si2 115.1(12) . .
C4T C1T Si2 119.0(12) . .
C6T C2T C7T 109.8(12) . .
C6T C2T Si2 110.5(9) . .
C7T C2T Si2 115.2(11) . .
C8T C3T C9T 109.3(16) . .
C8T C3T Si2 112.3(12) . .
C9T C3T Si2 116.0(14) . .
C26T C25T C14 176(2) . .
C25T C26T Si2 176(2) . .
C1 Pt1 C1 180.0(3) 2_566 .
C1 Pt1 P1 91.02(17) 2_566 .
C1 Pt1 P1 88.98(17) . .
C1 Pt1 P1 88.98(17) 2_566 2_566
C1 Pt1 P1 91.02(17) . 2_566
P1 Pt1 P1 180.0 . 2_566
C1P P1 C5P 106.7(3) . .
C1P P1 C3P 103.5(3) . .
C5P P1 C3P 102.4(3) . .
C1P P1 Pt1 116.4(2) . .
C5P P1 Pt1 115.1(2) . .
C3P P1 Pt1 111.3(2) . .
C2 C1 Pt1 177.3(5) . .
C1 C2 C3 179.2(7) . .
C24 C3 C2 120.5(5) . .
C24 C3 C4 120.2(5) . .
C2 C3 C4 119.3(5) . .
C5 C4 C3 121.7(5) . .
C5 C4 C13 119.0(6) . .
C3 C4 C13 119.2(6) . .
C6 C5 C4 121.9(6) . .
C5 C6 C7 122.5(6) . .
C5 C6 C11 119.6(6) . .
C7 C6 C11 117.8(6) . .
C8 C7 C6 121.3(6) . .
C7 C8 C9 121.0(7) . .
C10 C9 C8 120.2(6) . .
C9 C10 C11 122.0(6) . .
C12 C11 C10 123.7(6) . .
C12 C11 C6 118.8(6) . .
C10 C11 C6 117.5(6) . .
C11 C12 C13 122.8(6) . .
C14 C13 C12 122.2(6) . .
C14 C13 C4 120.1(5) . .
C12 C13 C4 117.7(6) . .
C13 C14 C15 120.9(5) . .
C13 C14 C25T 123.6(12) . .
C15 C14 C25T 115.3(12) . .
C13 C14 C25 117.3(11) . .
C15 C14 C25 121.7(11) . .
C25T C14 C25 8.6(17) . .
C16 C15 C14 122.5(6) . .
C16 C15 C24 117.8(6) . .
C14 C15 C24 119.7(6) . .
C17 C16 C15 123.3(6) . .
C16 C17 C18 123.3(6) . .
C16 C17 C22 119.0(6) . .
C18 C17 C22 117.7(6) . .
C19 C18 C17 121.9(7) . .
C18 C19 C20 120.2(6) . .
C21 C20 C19 120.2(6) . .
C20 C21 C22 121.9(6) . .
C23 C22 C21 122.9(6) . .
C23 C22 C17 119.0(5) . .
C21 C22 C17 118.1(6) . .
C22 C23 C24 122.0(6) . .
C23 C24 C3 121.4(5) . .
C23 C24 C15 118.8(6) . .
C3 C24 C15 119.8(5) . .
C2P C1P P1 116.2(4) . .
C4P C3P P1 112.0(5) . .
C6P C5P P1 115.3(5) . .

loop_
_geom_bond_atom_site_label_1
_geom_bond_atom_site_label_2
_geom_bond_distance
_geom_bond_site_symmetry_2
Si1 C3S 1.854(9) .
Si1 C1S 1.859(5) .
Si1 C26 1.859(10) .
Si1 C2S 1.862(8) .
C1S C4S 1.530(9) .
C1S C5S 1.530(9) .
C2S C6S 1.530(9) .
C2S C7S 1.534(9) .
C3S C9S 1.522(9) .
C3S C8S 1.534(9) .
C25 C26 1.201(11) .
C25 C14 1.430(10) .
Si2 C26T 1.839(11) .
Si2 C3T 1.850(9) .
Si2 C1T 1.860(9) .
Si2 C2T 1.869(9) .
C1T C5T 1.528(10) .
C1T C4T 1.532(10) .
C2T C6T 1.520(9) .
C2T C7T 1.533(9) .
C3T C8T 1.524(10) .
C3T C9T 1.533(10) .
C25T C26T 1.198(11) .
C25T C14 1.429(10) .
Pt1 C1 2.005(6) 2_566
Pt1 C1 2.005(6) .
Pt1 P1 2.2992(15) .
Pt1 P1 2.2992(15) 2_566
P1 C1P 1.816(6) .
P1 C5P 1.826(6) .
P1 C3P 1.830(6) .
C1 C2 1.211(8) .
C2 C3 1.418(8) .
C3 C24 1.412(9) .
C3 C4 1.431(8) .
C4 C5 1.403(9) .
C4 C13 1.454(8) .
C5 C6 1.383(9) .
C6 C7 1.439(9) .
C6 C11 1.439(9) .
C7 C8 1.337(9) .
C8 C9 1.405(10) .
C9 C10 1.343(10) .
C10 C11 1.431(9) .
C11 C12 1.384(9) .
C12 C13 1.408(9) .
C13 C14 1.399(9) .
C14 C15 1.409(9) .
C15 C16 1.407(9) .
C15 C24 1.454(8) .
C16 C17 1.370(9) .
C17 C18 1.436(9) .
C17 C22 1.451(8) .
C18 C19 1.349(10) .
C19 C20 1.425(10) .
C20 C21 1.360(10) .
C21 C22 1.420(9) .
C22 C23 1.389(9) .
C23 C24 1.410(8) .
C1P C2P 1.519(8) .
C3P C4P 1.541(9) .
C5P C6P 1.521(9) .
